data_4500899
loop_
_publ_author_name
'Rub\<ci\'c, Mirta'
'Mili\'c, Dalibor'
'Pavlovi\'c, Gordana'
'Cindri\'c, Marina'

_publ_section_title
;
 Conformational Diversity of Thiosemicarbazonatovanadium(V) Complexes in
 the Solid State: From Polymorphism to Isostructurality
;
_journal_issue 12
_journal_name_full 'Crystal Growth &amp; Design'
_journal_page_first 5227
_journal_paper_doi 10.1021/cg200466b
_journal_volume 11
_journal_year 2011
_chemical_formula_moiety 'C17 H18 N3 O4 S V'
_chemical_formula_sum 'C17 H18 N3 O4 S V'
_chemical_formula_weight 411.34
_chemical_melting_point 415
_chemical_name_systematic
;
ethoxo-(4-methoxysalicylaldehyde-4-phenylthiosemicarbazonato(2-))-
oxo-vanadium(V)
;
_space_group_IT_number 2
_symmetry_cell_setting triclinic
_symmetry_space_group_name_Hall '-P 1'
_symmetry_space_group_name_H-M 'P -1'
_atom_sites_solution_hydrogens geom
_atom_sites_solution_primary direct
_atom_sites_solution_secondary difmap
_audit_creation_method SHELXL-97
_cell_angle_alpha 87.323(18)
_cell_angle_beta 86.732(15)
_cell_angle_gamma 71.447(17)
_cell_formula_units_Z 2
_cell_length_a 7.2239(11)
_cell_length_b 9.693(2)
_cell_length_c 13.592(3)
_cell_measurement_reflns_used 2056
_cell_measurement_temperature 296(2)
_cell_measurement_theta_max 32.8248
_cell_measurement_theta_min 4.2027
_cell_volume 900.4(3)
_computing_cell_refinement 'CrysAlis RED, Oxford Diffraction Ltd.Version 1.171.33.41.'
_computing_data_collection 'CrysAlis CCD, Oxford Diffraction Ltd.Version 1.171.33.41.'
_computing_data_reduction 'CrysAlis RED, Oxford Diffraction Ltd.Version 1.171.33.41.'
_computing_molecular_graphics
;
 ORTEP-3 for Windows, Ver. 1.08 (Farrugia, 2005), 
 MERCURY 1.4.2 (CCDC, 2006)
;
_computing_publication_material 'SHELXL-97 (Sheldrick, 1997)'
_computing_structure_refinement 'SHELXL-97 (Sheldrick, 1997)'
_computing_structure_solution 'SHELXS-97 (Sheldrick, 1997)'
_diffrn_ambient_temperature 296(2)
_diffrn_measured_fraction_theta_full 0.983
_diffrn_measured_fraction_theta_max 0.983
_diffrn_measurement_device_type 'Xcalibur, Sapphire3'
_diffrn_measurement_method '\w scans'
_diffrn_radiation_monochromator graphite
_diffrn_radiation_source 'Enhance (Mo) X-ray Source'
_diffrn_radiation_type MoK\a
_diffrn_radiation_wavelength 0.71073
_diffrn_reflns_av_R_equivalents 0.0482
_diffrn_reflns_av_sigmaI/netI 0.0868
_diffrn_reflns_limit_h_max 10
_diffrn_reflns_limit_h_min -10
_diffrn_reflns_limit_k_max 12
_diffrn_reflns_limit_k_min -13
_diffrn_reflns_limit_l_max 19
_diffrn_reflns_limit_l_min -16
_diffrn_reflns_number 9134
_diffrn_reflns_theta_full 30.00
_diffrn_reflns_theta_max 30.00
_diffrn_reflns_theta_min 4.24
_exptl_absorpt_coefficient_mu 0.695
_exptl_absorpt_correction_T_max 1.00000
_exptl_absorpt_correction_T_min 0.64035
_exptl_absorpt_correction_type multi-scan
_exptl_absorpt_process_details
;
CrysAlisPro, Oxford Diffraction Ltd.,
Version 1.171.33.41. 
Empirical absorption correction using spherical harmonics,
implemented in SCALE3 ABSPACK scaling algorithm.
;
_exptl_crystal_colour red-brown
_exptl_crystal_density_diffrn 1.517
_exptl_crystal_density_method 'not measured'
_exptl_crystal_description plate
_exptl_crystal_F_000 424
_exptl_crystal_size_max 0.40
_exptl_crystal_size_mid 0.20
_exptl_crystal_size_min 0.08
_refine_diff_density_max 0.446
_refine_diff_density_min -0.386
_refine_diff_density_rms 0.076
_refine_ls_extinction_method none
_refine_ls_goodness_of_fit_ref 0.886
_refine_ls_hydrogen_treatment mixed
_refine_ls_matrix_type full
_refine_ls_number_parameters 240
_refine_ls_number_reflns 5152
_refine_ls_number_restraints 1
_refine_ls_restrained_S_all 0.887
_refine_ls_R_factor_all 0.1048
_refine_ls_R_factor_gt 0.0534
_refine_ls_shift/su_max 0.000
_refine_ls_shift/su_mean 0.000
_refine_ls_structure_factor_coef Fsqd
_refine_ls_weighting_details 'calc w=1/[\s^2^(Fo^2^)+(0.0672P)^2^+0.0000P] where P=(Fo^2^+2Fc^2^)/3'
_refine_ls_weighting_scheme calc
_refine_ls_wR_factor_gt 0.1161
_refine_ls_wR_factor_ref 0.1303
_reflns_number_gt 2864
_reflns_number_total 5152
_reflns_threshold_expression >2sigma(I)
_cod_data_source_file cg200466b_si_002.cif
_cod_data_source_block 2a
_cod_original_sg_symbol_Hall ' -P 1'
_cod_database_code 4500899

loop_
_symmetry_equiv_pos_as_xyz
'x, y, z'
'-x, -y, -z'

loop_
_atom_site_label
_atom_site_type_symbol
_atom_site_fract_x
_atom_site_fract_y
_atom_site_fract_z
_atom_site_U_iso_or_equiv
_atom_site_adp_type
_atom_site_occupancy
_atom_site_symmetry_multiplicity
_atom_site_calc_flag
_atom_site_refinement_flags
V1 V 0.93682(6) 0.68053(5) 0.16136(3) 0.03843(15) Uani 1 1 d .
S1 S 0.98489(10) 0.73677(8) 0.32013(5) 0.0477(2) Uani 1 1 d .
O1 O 1.0148(3) 0.7194(2) 0.03468(13) 0.0446(5) Uani 1 1 d .
O2 O 0.9428(3) 0.8405(2) -0.30708(14) 0.0538(5) Uani 1 1 d .
O3 O 0.7460(3) 0.6340(2) 0.16460(18) 0.0614(6) Uani 1 1 d .
O4 O 1.1339(3) 0.51947(19) 0.17947(14) 0.0456(5) Uani 1 1 d .
N1 N 0.7647(3) 0.9636(3) 0.41655(17) 0.0448(6) Uani 1 1 d D
H1N H 0.825(4) 0.909(3) 0.4607(18) 0.054 Uiso 1 1 d D
N2 N 0.7284(3) 0.9829(2) 0.24819(15) 0.0422(5) Uani 1 1 d .
N3 N 0.7949(3) 0.9057(2) 0.16208(15) 0.0367(5) Uani 1 1 d .
C1 C 0.8081(4) 0.9079(3) 0.32576(19) 0.0386(6) Uani 1 1 d .
C2 C 0.7421(4) 0.9890(3) 0.08355(19) 0.0380(6) Uani 1 1 d .
H2 H 0.6656 1.0851 0.0932 0.046 Uiso 1 1 calc R
C3 C 0.7922(4) 0.9450(3) -0.01591(18) 0.0365(6) Uani 1 1 d .
C4 C 0.9299(4) 0.8098(3) -0.03748(19) 0.0360(5) Uani 1 1 d .
C5 C 0.9847(4) 0.7725(3) -0.13478(19) 0.0392(6) Uani 1 1 d .
H5 H 1.0778 0.6836 -0.1491 0.047 Uiso 1 1 calc R
C6 C 0.9004(4) 0.8677(3) -0.2094(2) 0.0419(6) Uani 1 1 d .
C7 C 0.7612(4) 1.0015(3) -0.1896(2) 0.0473(7) Uani 1 1 d .
H7 H 0.7035 1.0644 -0.2410 0.057 Uiso 1 1 calc R
C8 C 0.7106(4) 1.0391(3) -0.0943(2) 0.0452(7) Uani 1 1 d .
H8 H 0.6198 1.1294 -0.0810 0.054 Uiso 1 1 calc R
C9 C 0.6339(4) 1.0979(3) 0.44658(19) 0.0391(6) Uani 1 1 d .
C10 C 0.4834(4) 1.1842(3) 0.3896(2) 0.0483(7) Uani 1 1 d .
H10 H 0.4649 1.1548 0.3278 0.058 Uiso 1 1 calc R
C11 C 0.3622(5) 1.3136(3) 0.4260(2) 0.0554(8) Uani 1 1 d .
H11 H 0.2613 1.3717 0.3883 0.066 Uiso 1 1 calc R
C12 C 0.3882(5) 1.3581(4) 0.5171(3) 0.0641(9) Uani 1 1 d .
H12 H 0.3062 1.4462 0.5406 0.077 Uiso 1 1 calc R
C13 C 0.5346(5) 1.2726(4) 0.5731(2) 0.0661(9) Uani 1 1 d .
H13 H 0.5510 1.3019 0.6353 0.079 Uiso 1 1 calc R
C14 C 0.6585(5) 1.1429(3) 0.5378(2) 0.0524(7) Uani 1 1 d .
H14 H 0.7592 1.0857 0.5760 0.063 Uiso 1 1 calc R
C15 C 1.0898(5) 0.7058(3) -0.3314(2) 0.0607(9) Uani 1 1 d .
H15A H 1.2084 0.6994 -0.3002 0.091 Uiso 1 1 calc R
H15B H 1.1138 0.7021 -0.4015 0.091 Uiso 1 1 calc R
H15C H 1.0457 0.6259 -0.3086 0.091 Uiso 1 1 calc R
C16 C 1.3370(4) 0.5093(4) 0.1699(3) 0.0595(8) Uani 1 1 d .
H16A H 1.3922 0.4958 0.2344 0.071 Uiso 1 1 calc R
H16B H 1.3510 0.5982 0.1395 0.071 Uiso 1 1 calc R
C17 C 1.4395(5) 0.3846(5) 0.1084(4) 0.0988(15) Uani 1 1 d .
H17A H 1.4258 0.2971 0.1393 0.148 Uiso 1 1 calc R
H17B H 1.5756 0.3762 0.1011 0.148 Uiso 1 1 calc R
H17C H 1.3842 0.3990 0.0447 0.148 Uiso 1 1 calc R

loop_
_atom_site_aniso_label
_atom_site_aniso_U_11
_atom_site_aniso_U_22
_atom_site_aniso_U_33
_atom_site_aniso_U_23
_atom_site_aniso_U_13
_atom_site_aniso_U_12
V1 0.0350(2) 0.0336(3) 0.0453(3) 0.00059(18) 0.00032(19) -0.00948(17)
S1 0.0463(4) 0.0466(4) 0.0426(4) 0.0030(3) -0.0012(3) -0.0048(3)
O1 0.0447(10) 0.0402(11) 0.0390(10) -0.0002(8) 0.0003(8) 0.0000(8)
O2 0.0637(13) 0.0624(14) 0.0365(11) -0.0037(9) 0.0027(9) -0.0220(10)
O3 0.0444(11) 0.0565(14) 0.0881(17) -0.0069(11) -0.0004(11) -0.0228(10)
O4 0.0432(10) 0.0350(10) 0.0542(12) 0.0022(8) 0.0019(9) -0.0074(8)
N1 0.0491(14) 0.0470(15) 0.0347(12) 0.0035(10) -0.0027(10) -0.0104(11)
N2 0.0442(12) 0.0444(13) 0.0324(12) -0.0064(9) 0.0034(10) -0.0063(10)
N3 0.0340(11) 0.0375(12) 0.0352(11) -0.0026(9) 0.0023(9) -0.0072(9)
C1 0.0377(13) 0.0397(15) 0.0381(14) 0.0004(11) 0.0018(11) -0.0128(11)
C2 0.0364(13) 0.0342(14) 0.0407(14) -0.0031(10) 0.0016(11) -0.0076(10)
C3 0.0340(12) 0.0365(14) 0.0390(14) 0.0010(10) -0.0014(11) -0.0114(10)
C4 0.0341(12) 0.0353(14) 0.0419(14) -0.0035(10) 0.0011(11) -0.0156(10)
C5 0.0380(13) 0.0398(15) 0.0411(15) -0.0039(11) 0.0017(11) -0.0143(11)
C6 0.0426(14) 0.0497(17) 0.0399(15) -0.0041(12) 0.0026(12) -0.0242(12)
C7 0.0536(17) 0.0494(18) 0.0374(15) 0.0057(12) -0.0049(13) -0.0146(13)
C8 0.0455(15) 0.0419(16) 0.0445(16) 0.0020(12) 0.0002(12) -0.0096(12)
C9 0.0454(15) 0.0391(15) 0.0371(14) -0.0007(11) 0.0064(12) -0.0210(12)
C10 0.0478(16) 0.0570(19) 0.0384(15) -0.0039(12) 0.0043(13) -0.0150(13)
C11 0.0530(17) 0.0478(18) 0.062(2) 0.0016(14) 0.0073(15) -0.0128(14)
C12 0.073(2) 0.0465(19) 0.071(2) -0.0170(16) 0.0167(19) -0.0169(16)
C13 0.079(2) 0.072(2) 0.0499(19) -0.0230(17) 0.0051(18) -0.0268(19)
C14 0.0595(18) 0.063(2) 0.0372(16) -0.0032(13) 0.0003(14) -0.0232(15)
C15 0.072(2) 0.058(2) 0.0515(19) -0.0084(15) 0.0221(16) -0.0237(16)
C16 0.0452(17) 0.061(2) 0.070(2) 0.0043(16) -0.0066(15) -0.0129(14)
C17 0.054(2) 0.083(3) 0.150(4) -0.035(3) 0.030(2) -0.010(2)

loop_
_atom_type_symbol
_atom_type_description
_atom_type_scat_dispersion_real
_atom_type_scat_dispersion_imag
_atom_type_scat_source
C C 0.0033 0.0016 'International Tables Vol C Tables 4.2.6.8 and 6.1.1.4'
H H 0.0000 0.0000 'International Tables Vol C Tables 4.2.6.8 and 6.1.1.4'
N N 0.0061 0.0033 'International Tables Vol C Tables 4.2.6.8 and 6.1.1.4'
O O 0.0106 0.0060 'International Tables Vol C Tables 4.2.6.8 and 6.1.1.4'
S S 0.1246 0.1234 'International Tables Vol C Tables 4.2.6.8 and 6.1.1.4'
V V 0.3005 0.5294 'International Tables Vol C Tables 4.2.6.8 and 6.1.1.4'

loop_
_geom_angle_atom_site_label_1
_geom_angle_atom_site_label_2
_geom_angle_atom_site_label_3
_geom_angle
O3 V1 O4 106.49(10)
O3 V1 O1 112.14(11)
O4 V1 O1 95.69(8)
O3 V1 N3 96.59(10)
O4 V1 N3 155.16(9)
O1 V1 N3 83.71(8)
O3 V1 S1 107.98(9)
O4 V1 S1 86.11(7)
O1 V1 S1 137.40(7)
N3 V1 S1 77.99(6)
C1 S1 V1 98.54(9)
C4 O1 V1 134.18(16)
C6 O2 C15 117.0(2)
C16 O4 V1 125.00(17)
C1 N1 C9 130.1(2)
C1 N1 H1N 114(2)
C9 N1 H1N 116(2)
C1 N2 N3 111.5(2)
C2 N3 N2 111.4(2)
C2 N3 V1 124.94(17)
N2 N3 V1 123.38(16)
N2 C1 N1 120.9(2)
N2 C1 S1 123.5(2)
N1 C1 S1 115.5(2)
N3 C2 C3 125.5(2)
N3 C2 H2 117.3
C3 C2 H2 117.3
C8 C3 C4 118.4(2)
C8 C3 C2 120.4(2)
C4 C3 C2 121.1(2)
O1 C4 C5 119.5(2)
O1 C4 C3 120.2(2)
C5 C4 C3 120.2(2)
C6 C5 C4 119.5(2)
C6 C5 H5 120.3
C4 C5 H5 120.3
O2 C6 C5 123.9(2)
O2 C6 C7 114.9(3)
C5 C6 C7 121.3(2)
C8 C7 C6 119.2(3)
C8 C7 H7 120.4
C6 C7 H7 120.4
C7 C8 C3 121.4(3)
C7 C8 H8 119.3
C3 C8 H8 119.3
C14 C9 C10 119.6(3)
C14 C9 N1 116.8(2)
C10 C9 N1 123.6(2)
C11 C10 C9 119.1(3)
C11 C10 H10 120.4
C9 C10 H10 120.4
C12 C11 C10 120.9(3)
C12 C11 H11 119.5
C10 C11 H11 119.5
C13 C12 C11 119.8(3)
C13 C12 H12 120.1
C11 C12 H12 120.1
C12 C13 C14 120.3(3)
C12 C13 H13 119.9
C14 C13 H13 119.9
C9 C14 C13 120.3(3)
C9 C14 H14 119.9
C13 C14 H14 119.9
O2 C15 H15A 109.5
O2 C15 H15B 109.5
H15A C15 H15B 109.5
O2 C15 H15C 109.5
H15A C15 H15C 109.5
H15B C15 H15C 109.5
O4 C16 C17 108.3(3)
O4 C16 H16A 110.0
C17 C16 H16A 110.0
O4 C16 H16B 110.0
C17 C16 H16B 110.0
H16A C16 H16B 108.4
C16 C17 H17A 109.5
C16 C17 H17B 109.5
H17A C17 H17B 109.5
C16 C17 H17C 109.5
H17A C17 H17C 109.5
H17B C17 H17C 109.5

loop_
_geom_bond_atom_site_label_1
_geom_bond_atom_site_label_2
_geom_bond_distance
V1 O3 1.579(2)
V1 O4 1.7646(18)
V1 O1 1.8407(19)
V1 N3 2.096(2)
V1 S1 2.3218(10)
S1 C1 1.744(3)
O1 C4 1.324(3)
O2 C6 1.364(3)
O2 C15 1.435(3)
O4 C16 1.438(3)
N1 C1 1.350(3)
N1 C9 1.406(3)
N1 H1N 0.827(17)
N2 C1 1.305(3)
N2 N3 1.396(3)
N3 C2 1.306(3)
C2 C3 1.428(3)
C2 H2 0.9300
C3 C8 1.397(4)
C3 C4 1.402(3)
C4 C5 1.389(3)
C5 C6 1.370(4)
C5 H5 0.9300
C6 C7 1.392(4)
C7 C8 1.360(4)
C7 H7 0.9300
C8 H8 0.9300
C9 C14 1.373(4)
C9 C10 1.392(4)
C10 C11 1.376(4)
C10 H10 0.9300
C11 C12 1.372(5)
C11 H11 0.9300
C12 C13 1.363(5)
C12 H12 0.9300
C13 C14 1.380(4)
C13 H13 0.9300
C14 H14 0.9300
C15 H15A 0.9600
C15 H15B 0.9600
C15 H15C 0.9600
C16 C17 1.471(5)
C16 H16A 0.9700
C16 H16B 0.9700
C17 H17A 0.9600
C17 H17B 0.9600
C17 H17C 0.9600

loop_
_geom_torsion_atom_site_label_1
_geom_torsion_atom_site_label_2
_geom_torsion_atom_site_label_3
_geom_torsion_atom_site_label_4
_geom_torsion
O3 V1 S1 C1 -76.82(12)
O4 V1 S1 C1 177.09(11)
O1 V1 S1 C1 82.91(12)
N3 V1 S1 C1 16.29(10)
O3 V1 O1 C4 56.9(3)
O4 V1 O1 C4 167.3(2)
N3 V1 O1 C4 -37.7(2)
S1 V1 O1 C4 -102.3(2)
O3 V1 O4 C16 172.0(2)
O1 V1 O4 C16 56.9(2)
N3 V1 O4 C16 -30.5(3)
S1 V1 O4 C16 -80.4(2)
C1 N2 N3 C2 -169.0(2)
C1 N2 N3 V1 16.6(3)
O3 V1 N3 C2 -88.1(2)
O4 V1 N3 C2 113.6(3)
O1 V1 N3 C2 23.6(2)
S1 V1 N3 C2 164.9(2)
O3 V1 N3 N2 85.6(2)
O4 V1 N3 N2 -72.8(3)
O1 V1 N3 N2 -162.74(19)
S1 V1 N3 N2 -21.44(17)
N3 N2 C1 N1 179.4(2)
N3 N2 C1 S1 3.1(3)
C9 N1 C1 N2 2.1(5)
C9 N1 C1 S1 178.7(2)
V1 S1 C1 N2 -16.7(2)
V1 S1 C1 N1 166.8(2)
N2 N3 C2 C3 177.7(2)
V1 N3 C2 C3 -7.9(4)
N3 C2 C3 C8 173.2(3)
N3 C2 C3 C4 -9.6(4)
V1 O1 C4 C5 -150.8(2)
V1 O1 C4 C3 32.1(4)
C8 C3 C4 O1 178.0(2)
C2 C3 C4 O1 0.7(4)
C8 C3 C4 C5 0.9(4)
C2 C3 C4 C5 -176.4(2)
O1 C4 C5 C6 -178.3(2)
C3 C4 C5 C6 -1.2(4)
C15 O2 C6 C5 -2.3(4)
C15 O2 C6 C7 178.2(2)
C4 C5 C6 O2 -179.3(2)
C4 C5 C6 C7 0.2(4)
O2 C6 C7 C8 -179.3(3)
C5 C6 C7 C8 1.1(4)
C6 C7 C8 C3 -1.4(4)
C4 C3 C8 C7 0.4(4)
C2 C3 C8 C7 177.7(3)
C1 N1 C9 C14 -162.3(3)
C1 N1 C9 C10 18.3(5)
C14 C9 C10 C11 0.2(4)
N1 C9 C10 C11 179.6(3)
C9 C10 C11 C12 0.0(5)
C10 C11 C12 C13 -0.7(5)
C11 C12 C13 C14 1.1(5)
C10 C9 C14 C13 0.2(4)
N1 C9 C14 C13 -179.2(3)
C12 C13 C14 C9 -0.8(5)
V1 O4 C16 C17 -131.7(3)
